data_2222368
loop_
_publ_author_name
'Zhang, Yi'

_publ_section_title
;
 2-(3-Nitrophenyl)-4,5-diphenyl-1<i>H</i>-imidazol-3-ium nitrate
;
_journal_coeditor_code IM2120
_journal_issue 7
_journal_name_full 'Acta Crystallographica Section E'
_journal_page_first o1675
_journal_paper_doi 10.1107/S1600536809023599
_journal_volume 65
_journal_year 2009
_chemical_formula_iupac 'C21 H16 N3 O2 +, N O3 -'
_chemical_formula_moiety 'C21 H16 N3 O2 +, N O3 -'
_chemical_formula_sum 'C21 H16 N4 O5'
_chemical_formula_weight 404.38
_chemical_name_systematic
;
2-(3-Nitrophenyl)-4,5-diphenyl-1<i>H</i>-imidazol-3-ium nitrate
;
_space_group_IT_number 14
_symmetry_cell_setting monoclinic
_symmetry_space_group_name_Hall '-P 2ybc'
_symmetry_space_group_name_H-M 'P 1 21/c 1'
_atom_sites_solution_hydrogens geom
_atom_sites_solution_primary direct
_atom_sites_solution_secondary difmap
_audit_creation_method SHELXL-97
_cell_angle_alpha 90.00
_cell_angle_beta 95.06(3)
_cell_angle_gamma 90.00
_cell_formula_units_Z 4
_cell_length_a 5.8700(10)
_cell_length_b 12.509(3)
_cell_length_c 26.476(5)
_cell_measurement_reflns_used 4443
_cell_measurement_temperature 298(2)
_cell_measurement_theta_max 27.48
_cell_measurement_theta_min 3.09
_cell_volume 1936.5(7)
_computing_cell_refinement 'CrystalClear (Rigaku, 2005)'
_computing_data_collection 'CrystalClear (Rigaku, 2005)'
_computing_data_reduction 'CrystalClear (Rigaku, 2005)'
_computing_molecular_graphics 'SHELXTL (Sheldrick, 2008)'
_computing_publication_material 'SHELXTL (Sheldrick, 2008)'
_computing_structure_refinement 'SHELXL97 (Sheldrick, 2008)'
_computing_structure_solution 'SHELXS97 (Sheldrick, 2008)'
_diffrn_ambient_temperature 298(2)
_diffrn_detector_area_resol_mean 13.6612
_diffrn_measured_fraction_theta_full 0.999
_diffrn_measured_fraction_theta_max 0.999
_diffrn_measurement_device_type 'Rigaku Mercury2'
_diffrn_measurement_method 'CCD profile fitting'
_diffrn_radiation_monochromator graphite
_diffrn_radiation_source 'fine-focus sealed tube'
_diffrn_radiation_type MoK\a
_diffrn_radiation_wavelength 0.71073
_diffrn_reflns_av_R_equivalents 0.0851
_diffrn_reflns_av_sigmaI/netI 0.0715
_diffrn_reflns_limit_h_max 7
_diffrn_reflns_limit_h_min -7
_diffrn_reflns_limit_k_max 16
_diffrn_reflns_limit_k_min -16
_diffrn_reflns_limit_l_max 34
_diffrn_reflns_limit_l_min -34
_diffrn_reflns_number 19751
_diffrn_reflns_theta_full 27.48
_diffrn_reflns_theta_max 27.48
_diffrn_reflns_theta_min 3.09
_exptl_absorpt_coefficient_mu 0.102
_exptl_absorpt_correction_T_max 1.000
_exptl_absorpt_correction_T_min 0.949
_exptl_absorpt_correction_type multi-scan
_exptl_absorpt_process_details '(CrystalClear; Rigaku, 2005)'
_exptl_crystal_colour Colorless
_exptl_crystal_density_diffrn 1.387
_exptl_crystal_density_method 'not measured'
_exptl_crystal_description block
_exptl_crystal_F_000 840
_exptl_crystal_size_max 0.45
_exptl_crystal_size_mid 0.40
_exptl_crystal_size_min 0.25
_refine_diff_density_max 0.192
_refine_diff_density_min -0.222
_refine_ls_extinction_method none
_refine_ls_goodness_of_fit_ref 1.035
_refine_ls_hydrogen_treatment constr
_refine_ls_matrix_type full
_refine_ls_number_parameters 271
_refine_ls_number_reflns 4443
_refine_ls_number_restraints 0
_refine_ls_restrained_S_all 1.035
_refine_ls_R_factor_all 0.1208
_refine_ls_R_factor_gt 0.0628
_refine_ls_shift/su_max 0.000
_refine_ls_shift/su_mean 0.000
_refine_ls_structure_factor_coef Fsqd
_refine_ls_weighting_details 'calc w=1/[\s^2^(Fo^2^)+(0.0623P)^2^+0.3275P] where P=(Fo^2^+2Fc^2^)/3'
_refine_ls_weighting_scheme calc
_refine_ls_wR_factor_gt 0.1348
_refine_ls_wR_factor_ref 0.1618
_reflns_number_gt 2546
_reflns_number_total 4443
_reflns_threshold_expression I>2\s(I)
_cod_data_source_file im2120.cif
_cod_data_source_block I
_cod_original_cell_volume 1936.2(7)
_cod_original_sg_symbol_H-M 'P 21/c'
_cod_database_code 2222368
_cod_database_fobs_code 2222368

loop_
_symmetry_equiv_pos_as_xyz
'x, y, z'
'-x, y+1/2, -z+1/2'
'-x, -y, -z'
'x, -y-1/2, z-1/2'

loop_
_atom_site_type_symbol
_atom_site_label
_atom_site_fract_x
_atom_site_fract_y
_atom_site_fract_z
_atom_site_U_iso_or_equiv
_atom_site_adp_type
_atom_site_calc_flag
_atom_site_refinement_flags
_atom_site_occupancy
_atom_site_disorder_assembly
_atom_site_disorder_group
O O3 0.2948(3) 0.82802(12) 0.22754(7) 0.0478(5) Uani d . 1 . .
N N3 0.5060(4) 0.84341(19) 0.22241(8) 0.0512(6) Uani d . 1 . .
O O2 0.6316(4) 0.76676(19) 0.21888(9) 0.0876(8) Uani d . 1 . .
O O1 0.5694(4) 0.93609(19) 0.22221(11) 0.0982(9) Uani d . 1 . .
N N2 0.1754(3) 0.64621(14) 0.27380(6) 0.0341(4) Uani d . 1 . .
H H2A 0.2441 0.6959 0.2586 0.041 Uiso calc R 1 . .
N N1 -0.0446(3) 0.51473(14) 0.28709(7) 0.0354(5) Uani d . 1 . .
H H1A -0.1439 0.4645 0.2819 0.043 Uiso calc R 1 . .
C C7 0.0303(4) 0.57674(17) 0.25109(8) 0.0332(5) Uani d . 1 . .
C C13 0.0275(4) 0.47970(17) 0.37962(8) 0.0356(5) Uani d . 1 . .
C C16 0.3635(4) 0.68723(17) 0.35972(8) 0.0347(5) Uani d . 1 . .
C C1 0.1235(4) 0.60288(18) 0.16282(9) 0.0416(6) Uani d . 1 . .
H H1 0.2548 0.6404 0.1743 0.050 Uiso calc R 1 . .
C C18 0.7179(4) 0.7836(2) 0.37476(11) 0.0490(7) Uani d . 1 . .
H H18 0.8493 0.8118 0.3627 0.059 Uiso calc R 1 . .
C C15 0.2004(4) 0.62735(17) 0.32540(8) 0.0337(5) Uani d . 1 . .
C C2 0.0714(5) 0.5842(2) 0.11185(9) 0.0472(6) Uani d . 1 . .
C C21 0.3271(4) 0.70151(19) 0.41038(9) 0.0440(6) Uani d . 1 . .
H H21 0.1955 0.6741 0.4227 0.053 Uiso calc R 1 . .
C C6 -0.0249(4) 0.56435(17) 0.19669(8) 0.0347(5) Uani d . 1 . .
C C17 0.5628(4) 0.72880(18) 0.34219(9) 0.0404(6) Uani d . 1 . .
H H17 0.5910 0.7195 0.3085 0.049 Uiso calc R 1 . .
C C5 -0.2202(4) 0.5095(2) 0.17802(9) 0.0474(6) Uani d . 1 . .
H H5 -0.3215 0.4842 0.2003 0.057 Uiso calc R 1 . .
C C14 0.0604(4) 0.54308(17) 0.33367(8) 0.0344(5) Uani d . 1 . .
C C20 0.4843(5) 0.7559(2) 0.44270(10) 0.0517(7) Uani d . 1 . .
H H20 0.4578 0.7649 0.4766 0.062 Uiso calc R 1 . .
O O5 0.3866(4) 0.6812(2) 0.09223(9) 0.0871(7) Uani d . 1 . .
C C8 -0.1602(5) 0.4912(2) 0.40612(11) 0.0607(8) Uani d . 1 . .
H H8 -0.2725 0.5405 0.3953 0.073 Uiso calc R 1 . .
N N4 0.2321(5) 0.6234(2) 0.07626(10) 0.0687(7) Uani d . 1 . .
C C19 0.6799(5) 0.7970(2) 0.42501(11) 0.0535(7) Uani d . 1 . .
H H19 0.7858 0.8335 0.4468 0.064 Uiso calc R 1 . .
C C10 -0.0231(5) 0.3584(2) 0.46502(10) 0.0602(8) Uani d . 1 . .
H H10 -0.0386 0.3186 0.4942 0.072 Uiso calc R 1 . .
C C4 -0.2650(5) 0.4923(2) 0.12670(10) 0.0581(8) Uani d . 1 . .
H H4 -0.3965 0.4555 0.1147 0.070 Uiso calc R 1 . .
O O4 0.1968(5) 0.5963(2) 0.03177(9) 0.1162(10) Uani d . 1 . .
C C12 0.1888(5) 0.4055(2) 0.39616(11) 0.0652(9) Uani d . 1 . .
H H12 0.3178 0.3963 0.3786 0.078 Uiso calc R 1 . .
C C11 0.1621(6) 0.3445(3) 0.43847(11) 0.0758(10) Uani d . 1 . .
H H11 0.2716 0.2934 0.4489 0.091 Uiso calc R 1 . .
C C3 -0.1176(5) 0.5290(2) 0.09306(10) 0.0557(7) Uani d . 1 . .
H H3 -0.1459 0.5165 0.0585 0.067 Uiso calc R 1 . .
C C9 -0.1853(5) 0.4305(3) 0.44881(11) 0.0700(9) Uani d . 1 . .
H H9 -0.3141 0.4392 0.4665 0.084 Uiso calc R 1 . .

loop_
_atom_site_aniso_label
_atom_site_aniso_U_11
_atom_site_aniso_U_22
_atom_site_aniso_U_33
_atom_site_aniso_U_12
_atom_site_aniso_U_13
_atom_site_aniso_U_23
O3 0.0438(10) 0.0367(9) 0.0637(12) -0.0033(8) 0.0099(9) 0.0069(8)
N3 0.0560(15) 0.0527(14) 0.0477(13) 0.0027(12) 0.0209(11) 0.0054(11)
O2 0.0859(17) 0.0920(16) 0.0904(17) 0.0467(14) 0.0390(14) 0.0154(14)
O1 0.0733(16) 0.0666(15) 0.161(3) -0.0267(12) 0.0439(15) 0.0050(16)
N2 0.0397(11) 0.0327(10) 0.0304(10) -0.0023(8) 0.0057(8) 0.0031(8)
N1 0.0363(10) 0.0369(10) 0.0333(11) -0.0043(8) 0.0041(8) 0.0007(9)
C7 0.0347(12) 0.0315(11) 0.0335(12) -0.0001(10) 0.0037(10) -0.0007(10)
C13 0.0411(13) 0.0350(12) 0.0310(12) -0.0011(10) 0.0039(10) 0.0015(10)
C16 0.0391(13) 0.0318(12) 0.0330(13) 0.0041(10) 0.0024(10) 0.0015(10)
C1 0.0480(14) 0.0373(13) 0.0398(14) -0.0034(11) 0.0054(11) 0.0010(11)
C18 0.0384(14) 0.0482(15) 0.0594(18) -0.0009(11) -0.0009(12) 0.0042(14)
C15 0.0374(12) 0.0338(12) 0.0303(12) 0.0027(10) 0.0047(9) 0.0006(10)
C2 0.0637(17) 0.0449(15) 0.0339(14) -0.0004(13) 0.0091(12) 0.0055(12)
C21 0.0441(14) 0.0497(15) 0.0380(14) 0.0005(11) 0.0017(11) 0.0000(12)
C6 0.0398(13) 0.0318(12) 0.0321(13) 0.0014(10) 0.0017(10) 0.0023(10)
C17 0.0407(14) 0.0415(13) 0.0388(13) 0.0027(11) 0.0019(11) 0.0017(11)
C5 0.0505(15) 0.0481(15) 0.0434(15) -0.0081(12) 0.0027(12) 0.0024(12)
C14 0.0350(12) 0.0346(12) 0.0340(13) 0.0042(10) 0.0054(10) -0.0003(10)
C20 0.0612(18) 0.0568(17) 0.0352(14) 0.0056(14) -0.0066(13) -0.0043(12)
O5 0.0782(16) 0.115(2) 0.0699(15) -0.0193(15) 0.0203(13) 0.0227(14)
C8 0.0539(17) 0.0628(18) 0.0692(19) 0.0168(14) 0.0262(14) 0.0261(16)
N4 0.092(2) 0.0691(17) 0.0481(16) 0.0050(16) 0.0231(14) 0.0119(14)
C19 0.0531(17) 0.0487(16) 0.0546(17) 0.0003(13) -0.0185(14) -0.0015(14)
C10 0.074(2) 0.0654(19) 0.0424(16) -0.0017(16) 0.0105(14) 0.0163(14)
C4 0.0692(19) 0.0573(17) 0.0449(16) -0.0155(14) -0.0119(14) 0.0000(14)
O4 0.189(3) 0.121(2) 0.0462(15) -0.029(2) 0.0507(16) -0.0077(14)
C12 0.0593(18) 0.087(2) 0.0529(18) 0.0242(16) 0.0230(14) 0.0262(16)
C11 0.082(2) 0.089(2) 0.0580(19) 0.0300(19) 0.0143(17) 0.0364(18)
C3 0.082(2) 0.0526(16) 0.0315(14) 0.0005(15) 0.0004(13) -0.0021(13)
C9 0.068(2) 0.079(2) 0.068(2) 0.0061(17) 0.0356(16) 0.0236(18)

loop_
_atom_type_symbol
_atom_type_description
_atom_type_scat_dispersion_real
_atom_type_scat_dispersion_imag
_atom_type_scat_source
C C 0.0033 0.0016 'International Tables Vol C Tables 4.2.6.8 and 6.1.1.4'
H H 0.0000 0.0000 'International Tables Vol C Tables 4.2.6.8 and 6.1.1.4'
N N 0.0061 0.0033 'International Tables Vol C Tables 4.2.6.8 and 6.1.1.4'
O O 0.0106 0.0060 'International Tables Vol C Tables 4.2.6.8 and 6.1.1.4'

loop_
_geom_angle_atom_site_label_1
_geom_angle_atom_site_label_2
_geom_angle_atom_site_label_3
_geom_angle_site_symmetry_1
_geom_angle_site_symmetry_3
_geom_angle
_geom_angle_publ_flag
O1 N3 O2 . . 124.2(3) ?
O1 N3 O3 . . 116.4(2) ?
O2 N3 O3 . . 119.4(2) ?
C7 N2 C15 . . 110.19(18) ?
C7 N2 H2A . . 124.9 ?
C15 N2 H2A . . 124.9 ?
C7 N1 C14 . . 109.94(18) ?
C7 N1 H1A . . 125.0 ?
C14 N1 H1A . . 125.0 ?
N2 C7 N1 . . 107.27(19) ?
N2 C7 C6 . . 126.7(2) ?
N1 C7 C6 . . 125.9(2) ?
C8 C13 C12 . . 118.2(2) ?
C8 C13 C14 . . 122.4(2) ?
C12 C13 C14 . . 119.3(2) ?
C21 C16 C17 . . 118.6(2) ?
C21 C16 C15 . . 121.1(2) ?
C17 C16 C15 . . 120.3(2) ?
C2 C1 C6 . . 118.4(2) ?
C2 C1 H1 . . 120.8 ?
C6 C1 H1 . . 120.8 ?
C19 C18 C17 . . 120.6(2) ?
C19 C18 H18 . . 119.7 ?
C17 C18 H18 . . 119.7 ?
C14 C15 N2 . . 106.10(19) ?
C14 C15 C16 . . 131.6(2) ?
N2 C15 C16 . . 122.16(19) ?
C3 C2 C1 . . 123.1(2) ?
C3 C2 N4 . . 118.8(2) ?
C1 C2 N4 . . 118.1(2) ?
C20 C21 C16 . . 120.7(2) ?
C20 C21 H21 . . 119.6 ?
C16 C21 H21 . . 119.6 ?
C5 C6 C1 . . 119.1(2) ?
C5 C6 C7 . . 120.6(2) ?
C1 C6 C7 . . 120.2(2) ?
C18 C17 C16 . . 120.2(2) ?
C18 C17 H17 . . 119.9 ?
C16 C17 H17 . . 119.9 ?
C4 C5 C6 . . 120.5(2) ?
C4 C5 H5 . . 119.7 ?
C6 C5 H5 . . 119.7 ?
C15 C14 N1 . . 106.46(19) ?
C15 C14 C13 . . 132.0(2) ?
N1 C14 C13 . . 121.24(19) ?
C19 C20 C21 . . 120.3(2) ?
C19 C20 H20 . . 119.8 ?
C21 C20 H20 . . 119.8 ?
C13 C8 C9 . . 120.9(3) ?
C13 C8 H8 . . 119.6 ?
C9 C8 H8 . . 119.6 ?
O5 N4 O4 . . 124.1(3) ?
O5 N4 C2 . . 118.6(3) ?
O4 N4 C2 . . 117.3(3) ?
C20 C19 C18 . . 119.6(2) ?
C20 C19 H19 . . 120.2 ?
C18 C19 H19 . . 120.2 ?
C9 C10 C11 . . 119.6(3) ?
C9 C10 H10 . . 120.2 ?
C11 C10 H10 . . 120.2 ?
C3 C4 C5 . . 120.7(3) ?
C3 C4 H4 . . 119.6 ?
C5 C4 H4 . . 119.6 ?
C13 C12 C11 . . 120.7(3) ?
C13 C12 H12 . . 119.6 ?
C11 C12 H12 . . 119.6 ?
C10 C11 C12 . . 120.3(3) ?
C10 C11 H11 . . 119.9 ?
C12 C11 H11 . . 119.9 ?
C2 C3 C4 . . 118.1(2) ?
C2 C3 H3 . . 120.9 ?
C4 C3 H3 . . 120.9 ?
C10 C9 C8 . . 120.2(3) ?
C10 C9 H9 . . 119.9 ?
C8 C9 H9 . . 119.9 ?

loop_
_geom_bond_atom_site_label_1
_geom_bond_atom_site_label_2
_geom_bond_site_symmetry_2
_geom_bond_distance
_geom_bond_publ_flag
O3 N3 . 1.273(3) ?
N3 O1 . 1.218(3) ?
N3 O2 . 1.218(3) ?
N2 C7 . 1.323(3) ?
N2 C15 . 1.381(3) ?
N2 H2A . 0.8600 ?
N1 C7 . 1.333(3) ?
N1 C14 . 1.376(3) ?
N1 H1A . 0.8600 ?
C7 C6 . 1.456(3) ?
C13 C8 . 1.365(3) ?
C13 C12 . 1.370(3) ?
C13 C14 . 1.479(3) ?
C16 C21 . 1.388(3) ?
C16 C17 . 1.396(3) ?
C16 C15 . 1.466(3) ?
C1 C2 . 1.377(3) ?
C1 C6 . 1.390(3) ?
C1 H1 . 0.9300 ?
C18 C19 . 1.378(4) ?
C18 C17 . 1.380(3) ?
C18 H18 . 0.9300 ?
C15 C14 . 1.366(3) ?
C2 C3 . 1.363(4) ?
C2 N4 . 1.475(3) ?
C21 C20 . 1.381(4) ?
C21 H21 . 0.9300 ?
C6 C5 . 1.389(3) ?
C17 H17 . 0.9300 ?
C5 C4 . 1.378(3) ?
C5 H5 . 0.9300 ?
C20 C19 . 1.377(4) ?
C20 H20 . 0.9300 ?
O5 N4 . 1.206(3) ?
C8 C9 . 1.380(4) ?
C8 H8 . 0.9300 ?
N4 O4 . 1.226(3) ?
C19 H19 . 0.9300 ?
C10 C9 . 1.353(4) ?
C10 C11 . 1.357(4) ?
C10 H10 . 0.9300 ?
C4 C3 . 1.374(4) ?
C4 H4 . 0.9300 ?
C12 C11 . 1.376(4) ?
C12 H12 . 0.9300 ?
C11 H11 . 0.9300 ?
C3 H3 . 0.9300 ?
C9 H9 . 0.9300 ?

loop_
_geom_hbond_atom_site_label_D
_geom_hbond_atom_site_label_H
_geom_hbond_atom_site_label_A
_geom_hbond_site_symmetry_A
_geom_hbond_distance_DH
_geom_hbond_distance_HA
_geom_hbond_distance_DA
_geom_hbond_angle_DHA
N1 H1A O3 2_545 0.86 1.93 2.768(2) 164.7
N2 H2A O3 . 0.86 1.88 2.705(2) 159.8
